data_4021530
loop_
_publ_author_name
'Nicolas Pichon'
'Anne Harrison-Marchand'
'Loic Toupet'
'Jacques Maddaluno'

_publ_section_title
;
 Stereocontrolled Synthesis and Cycloaddition of
 1,2,4-Trioxygenated 1,3-Dienes
;
_journal_name_full 'Journal of Organic Chemistry'
_journal_page_first 1892
_journal_page_last 1901
_journal_paper_doi 10.1021/jo0521854
_journal_volume 71
_journal_year 2006
_chemical_formula_sum 'C28 H35 N O5 Si'
_chemical_formula_weight 493.66
_chemical_name_systematic
;
  ?
;
_space_group_IT_number 14
_symmetry_cell_setting monoclinic
_symmetry_space_group_name_Hall '-P 2ybc'
_symmetry_space_group_name_H-M 'P 1 21/c 1'
_atom_sites_solution_hydrogens geom
_atom_sites_solution_primary direct
_atom_sites_solution_secondary difmap
_audit_creation_method SHELXL-97
_cell_angle_alpha 90.00
_cell_angle_beta 105.21(2)
_cell_angle_gamma 90.00
_cell_formula_units_Z 4
_cell_length_a 13.629(3)
_cell_length_b 12.626(2)
_cell_length_c 16.359(4)
_cell_measurement_reflns_used 25
_cell_measurement_temperature 294(2)
_cell_measurement_theta_max 10
_cell_measurement_theta_min 6
_cell_volume 2716.4(10)
_computing_cell_refinement CAD4_(Enraf-Nonius,_1977)
_computing_data_collection CAD4_(Enraf-Nonius,_1977)
_computing_data_reduction process_MolEN_(Fair,_1990)
_computing_molecular_graphics 'PLATON_(Spek, 1998)'
_computing_publication_material 'SHELXL-97 (Sheldrick, 1997)'
_computing_structure_refinement 'SHELXL-97 (Sheldrick, 1997)'
_computing_structure_solution 'SHELXS-97 (Sheldrick, 1990)'
_diffrn_ambient_temperature 293(2)
_diffrn_detector_area_resol_mean no
_diffrn_measured_fraction_theta_full 0.998
_diffrn_measured_fraction_theta_max 0.998
_diffrn_measurement_device_type Enraf_Nonius_CAD4
_diffrn_measurement_method \w
_diffrn_radiation_monochromator graphite
_diffrn_radiation_source 'fine-focus sealed tube'
_diffrn_radiation_type MoK\a
_diffrn_radiation_wavelength 0.71069
_diffrn_reflns_av_R_equivalents 0.0234
_diffrn_reflns_av_sigmaI/netI 0.0353
_diffrn_reflns_limit_h_max 17
_diffrn_reflns_limit_h_min 0
_diffrn_reflns_limit_k_max 16
_diffrn_reflns_limit_k_min 0
_diffrn_reflns_limit_l_max 20
_diffrn_reflns_limit_l_min -20
_diffrn_reflns_number 6160
_diffrn_reflns_theta_full 26.99
_diffrn_reflns_theta_max 26.99
_diffrn_reflns_theta_min 1.55
_diffrn_standards_decay_% 0.3
_diffrn_standards_interval_count no
_diffrn_standards_interval_time 60
_diffrn_standards_number 3
_exptl_absorpt_coefficient_mu 0.123
_exptl_absorpt_correction_type none
_exptl_crystal_colour colourless
_exptl_crystal_density_diffrn 1.207
_exptl_crystal_density_method 'not measured'
_exptl_crystal_description prism
_exptl_crystal_F_000 1056
_exptl_crystal_size_max 0.38
_exptl_crystal_size_mid 0.26
_exptl_crystal_size_min 0.26
_refine_diff_density_max 0.320
_refine_diff_density_min -0.209
_refine_diff_density_rms 0.038
_refine_ls_extinction_method none
_refine_ls_goodness_of_fit_ref 1.011
_refine_ls_hydrogen_treatment constr
_refine_ls_matrix_type full
_refine_ls_number_parameters 316
_refine_ls_number_reflns 5915
_refine_ls_number_restraints 0
_refine_ls_restrained_S_all 1.011
_refine_ls_R_factor_all 0.0900
_refine_ls_R_factor_gt 0.0446
_refine_ls_shift/su_max 0.000
_refine_ls_shift/su_mean 0.000
_refine_ls_structure_factor_coef Fsqd
_refine_ls_weighting_details 'calc w=1/[\s^2^(Fo^2^)+(0.0623P)^2^+0.6856P] where P=(Fo^2^+2Fc^2^)/3'
_refine_ls_weighting_scheme calc
_refine_ls_wR_factor_gt 0.1130
_refine_ls_wR_factor_ref 0.1291
_reflns_number_gt 3925
_reflns_number_total 5915
_reflns_threshold_expression >2sigma(I)
_cod_data_source_file jo0521854si20051020_081243.cif
_cod_depositor_comments
;
The following automatic conversions were performed:
'_symmetry_cell_setting' value 'Monoclinic' changed to 'monoclinic'
according to '/home/saulius/struct/CIF-dictionaries/cif_core.dic'
dictionary named 'cif_core.dic' version 2.4.1 from 2010-06-29.

Automatic conversion script
Id: cif_fix_enum 1527 2010-12-29 10:47:43Z saulius 
;
_cod_original_sg_symbol_H-M 'P 21/c'
_cod_database_code 4021530

loop_
_symmetry_equiv_pos_as_xyz
'x, y, z'
'-x, y+1/2, -z+1/2'
'-x, -y, -z'
'x, -y-1/2, z-1/2'

loop_
_atom_site_label
_atom_site_type_symbol
_atom_site_fract_x
_atom_site_fract_y
_atom_site_fract_z
_atom_site_U_iso_or_equiv
_atom_site_adp_type
_atom_site_occupancy
_atom_site_symmetry_multiplicity
_atom_site_calc_flag
_atom_site_refinement_flags
Si1 Si 0.29766(4) 0.18512(4) 0.16036(3) 0.03807(14) Uani 1 1 d .
O1 O -0.15632(12) 0.22800(13) -0.14523(10) 0.0616(4) Uani 1 1 d .
O2 O 0.06738(10) 0.12252(11) -0.06464(8) 0.0490(3) Uani 1 1 d .
O3 O 0.19341(9) 0.14937(11) 0.08699(8) 0.0445(3) Uani 1 1 d .
O4 O -0.07737(10) 0.31592(10) 0.10026(9) 0.0482(3) Uani 1 1 d .
O5 O -0.28818(12) 0.17774(14) 0.07862(11) 0.0693(5) Uani 1 1 d .
N1 N -0.24509(12) 0.20349(13) -0.04593(11) 0.0499(4) Uani 1 1 d .
C1 C -0.16120(14) 0.19456(15) -0.07751(13) 0.0443(4) Uani 1 1 d .
C2 C -0.07987(13) 0.13579(14) -0.01279(11) 0.0385(4) Uani 1 1 d .
H2 H -0.0811 0.0619 -0.0314 0.046 Uiso 1 1 calc R
C3 C 0.02695(13) 0.17886(14) -0.00595(11) 0.0357(4) Uani 1 1 d .
H3 H 0.0215 0.2539 -0.0220 0.043 Uiso 1 1 calc R
C4 C 0.09404(13) 0.16931(14) 0.08343(12) 0.0380(4) Uani 1 1 d .
C5 C 0.05651(14) 0.18443(16) 0.14938(12) 0.0445(4) Uani 1 1 d .
H5 H 0.0981 0.1782 0.2042 0.053 Uiso 1 1 calc R
C6 C -0.05412(15) 0.21188(16) 0.13456(12) 0.0435(4) Uani 1 1 d .
H6 H -0.0746 0.2050 0.1874 0.052 Uiso 1 1 calc R
C7 C -0.11678(13) 0.13753(15) 0.06777(12) 0.0422(4) Uani 1 1 d .
H7 H -0.1144 0.0658 0.0910 0.051 Uiso 1 1 calc R
C8 C -0.22619(15) 0.17403(16) 0.03805(14) 0.0493(5) Uani 1 1 d .
C9 C -0.34209(17) 0.2463(2) -0.09442(17) 0.0706(7) Uani 1 1 d .
H9A H -0.3389 0.2610 -0.1512 0.106 Uiso 1 1 calc R
H9B H -0.3564 0.3106 -0.0684 0.106 Uiso 1 1 calc R
H9C H -0.3950 0.1957 -0.0956 0.106 Uiso 1 1 calc R
C10 C 0.1067(2) 0.1880(3) -0.11829(16) 0.0843(9) Uani 1 1 d .
H10A H 0.1329 0.1448 -0.1561 0.127 Uiso 1 1 calc R
H10B H 0.1605 0.2310 -0.0847 0.127 Uiso 1 1 calc R
H10C H 0.0537 0.2328 -0.1506 0.127 Uiso 1 1 calc R
C11 C -0.03231(19) 0.39790(19) 0.15796(16) 0.0641(6) Uani 1 1 d .
H11A H 0.0411 0.3906 0.1738 0.077 Uiso 1 1 calc R
H11B H -0.0559 0.3934 0.2089 0.077 Uiso 1 1 calc R
C12 C -0.0622(2) 0.5020(2) 0.1152(2) 0.0885(9) Uani 1 1 d .
H12A H -0.0327 0.5584 0.1531 0.133 Uiso 1 1 calc R
H12B H -0.1349 0.5085 0.0998 0.133 Uiso 1 1 calc R
H12C H -0.0380 0.5060 0.0652 0.133 Uiso 1 1 calc R
C13 C 0.40361(16) 0.16674(19) 0.10761(14) 0.0568(6) Uani 1 1 d .
C14 C 0.3917(2) 0.2396(3) 0.0313(2) 0.1091(12) Uani 1 1 d .
H14A H 0.3902 0.3119 0.0489 0.164 Uiso 1 1 calc R
H14B H 0.3294 0.2232 -0.0102 0.164 Uiso 1 1 calc R
H14C H 0.4479 0.2295 0.0070 0.164 Uiso 1 1 calc R
C15 C 0.4076(3) 0.0515(3) 0.0816(2) 0.1080(12) Uani 1 1 d .
H15A H 0.4152 0.0069 0.1303 0.162 Uiso 1 1 calc R
H15B H 0.4642 0.0413 0.0579 0.162 Uiso 1 1 calc R
H15C H 0.3457 0.0337 0.0401 0.162 Uiso 1 1 calc R
C16 C 0.50468(18) 0.1949(3) 0.1716(2) 0.0855(9) Uani 1 1 d .
H16A H 0.5032 0.2677 0.1882 0.128 Uiso 1 1 calc R
H16B H 0.5597 0.1844 0.1459 0.128 Uiso 1 1 calc R
H16C H 0.5142 0.1503 0.2206 0.128 Uiso 1 1 calc R
C17 C 0.31743(14) 0.09264(15) 0.25188(12) 0.0427(4) Uani 1 1 d .
C18 C 0.26434(16) -0.00155(17) 0.24430(14) 0.0521(5) Uani 1 1 d .
H18 H 0.2129 -0.0143 0.1953 0.063 Uiso 1 1 calc R
C19 C 0.2854(2) -0.07723(19) 0.30734(17) 0.0670(7) Uani 1 1 d .
H19 H 0.2489 -0.1404 0.3000 0.080 Uiso 1 1 calc R
C20 C 0.3591(2) -0.0599(2) 0.38008(17) 0.0810(8) Uani 1 1 d .
H20 H 0.3730 -0.1107 0.4228 0.097 Uiso 1 1 calc R
C21 C 0.4132(3) 0.0335(2) 0.39005(17) 0.0968(11) Uani 1 1 d .
H21 H 0.4636 0.0459 0.4398 0.116 Uiso 1 1 calc R
C22 C 0.3930(2) 0.1085(2) 0.32682(15) 0.0739(8) Uani 1 1 d .
H22 H 0.4305 0.1709 0.3343 0.089 Uiso 1 1 calc R
C23 C 0.28075(14) 0.32572(15) 0.18857(13) 0.0448(4) Uani 1 1 d .
C24 C 0.30774(18) 0.36488(18) 0.27016(14) 0.0581(6) Uani 1 1 d .
H24 H 0.3367 0.3193 0.3146 0.070 Uiso 1 1 calc R
C25 C 0.2930(2) 0.4702(2) 0.28801(18) 0.0713(7) Uani 1 1 d .
H25 H 0.3122 0.4942 0.3437 0.086 Uiso 1 1 calc R
C26 C 0.2507(2) 0.53803(19) 0.22456(19) 0.0707(7) Uani 1 1 d .
H26 H 0.2411 0.6087 0.2364 0.085 Uiso 1 1 calc R
C27 C 0.2222(2) 0.50225(19) 0.14295(19) 0.0747(7) Uani 1 1 d .
H27 H 0.1924 0.5487 0.0994 0.090 Uiso 1 1 calc R
C28 C 0.23710(18) 0.39792(18) 0.12467(16) 0.0634(6) Uani 1 1 d .
H28 H 0.2177 0.3751 0.0687 0.076 Uiso 1 1 calc R

loop_
_atom_site_aniso_label
_atom_site_aniso_U_11
_atom_site_aniso_U_22
_atom_site_aniso_U_33
_atom_site_aniso_U_23
_atom_site_aniso_U_13
_atom_site_aniso_U_12
Si1 0.0324(2) 0.0409(3) 0.0389(3) 0.0000(2) 0.00585(19) 0.0001(2)
O1 0.0552(9) 0.0720(11) 0.0502(9) 0.0130(8) 0.0005(7) 0.0097(8)
O2 0.0514(8) 0.0514(8) 0.0452(8) -0.0080(6) 0.0145(6) 0.0070(7)
O3 0.0334(7) 0.0534(8) 0.0432(7) -0.0052(6) 0.0041(5) 0.0043(6)
O4 0.0485(8) 0.0400(7) 0.0546(8) -0.0038(6) 0.0110(6) 0.0027(6)
O5 0.0471(9) 0.0766(12) 0.0900(12) 0.0117(9) 0.0282(8) 0.0023(8)
N1 0.0335(8) 0.0465(10) 0.0636(11) 0.0046(8) 0.0019(7) 0.0028(7)
C1 0.0402(10) 0.0375(10) 0.0485(11) -0.0013(9) -0.0003(8) 0.0009(8)
C2 0.0375(9) 0.0282(9) 0.0444(10) -0.0008(8) 0.0015(8) 0.0015(7)
C3 0.0386(9) 0.0307(9) 0.0367(9) -0.0010(7) 0.0078(7) 0.0025(7)
C4 0.0333(9) 0.0348(10) 0.0424(10) 0.0009(8) 0.0036(7) 0.0024(7)
C5 0.0404(10) 0.0519(12) 0.0372(10) 0.0015(9) 0.0030(8) 0.0032(9)
C6 0.0423(10) 0.0468(11) 0.0420(10) 0.0030(8) 0.0119(8) 0.0040(8)
C7 0.0383(10) 0.0355(10) 0.0514(11) 0.0089(9) 0.0095(8) 0.0002(8)
C8 0.0388(10) 0.0401(11) 0.0673(13) 0.0035(10) 0.0111(9) -0.0031(9)
C9 0.0390(12) 0.0717(16) 0.0898(18) 0.0139(14) -0.0032(11) 0.0103(11)
C10 0.100(2) 0.108(2) 0.0561(15) 0.0058(15) 0.0409(15) 0.0022(18)
C11 0.0630(14) 0.0555(14) 0.0723(15) -0.0187(12) 0.0151(12) -0.0048(11)
C12 0.100(2) 0.0483(14) 0.117(2) -0.0101(15) 0.0291(19) -0.0026(14)
C13 0.0429(11) 0.0687(15) 0.0618(13) -0.0033(11) 0.0190(10) 0.0012(10)
C14 0.088(2) 0.171(4) 0.084(2) 0.036(2) 0.0502(18) 0.013(2)
C15 0.108(2) 0.093(2) 0.150(3) -0.047(2) 0.082(2) -0.0073(19)
C16 0.0391(12) 0.113(2) 0.108(2) -0.0046(19) 0.0251(13) -0.0043(14)
C17 0.0428(10) 0.0400(10) 0.0425(10) 0.0000(8) 0.0060(8) 0.0031(8)
C18 0.0484(12) 0.0473(12) 0.0571(13) 0.0033(10) 0.0075(10) -0.0023(9)
C19 0.0721(16) 0.0498(13) 0.0797(17) 0.0162(12) 0.0212(14) 0.0019(12)
C20 0.112(2) 0.0634(17) 0.0626(16) 0.0250(14) 0.0143(16) 0.0160(16)
C21 0.129(3) 0.0745(19) 0.0577(16) 0.0124(14) -0.0267(16) 0.0039(19)
C22 0.0848(18) 0.0549(14) 0.0614(15) 0.0060(12) -0.0172(13) -0.0061(13)
C23 0.0400(10) 0.0413(11) 0.0534(11) 0.0010(9) 0.0129(8) -0.0038(8)
C24 0.0722(15) 0.0481(12) 0.0559(13) -0.0008(10) 0.0200(11) 0.0010(11)
C25 0.0901(19) 0.0541(14) 0.0746(17) -0.0159(13) 0.0305(15) -0.0051(13)
C26 0.0693(16) 0.0396(12) 0.106(2) -0.0054(14) 0.0282(15) -0.0043(11)
C27 0.0736(17) 0.0434(13) 0.097(2) 0.0109(13) 0.0042(15) 0.0004(12)
C28 0.0700(15) 0.0458(13) 0.0646(14) 0.0041(11) 0.0004(12) -0.0014(11)

loop_
_atom_type_symbol
_atom_type_description
_atom_type_scat_dispersion_real
_atom_type_scat_dispersion_imag
_atom_type_scat_source
C C 0.0033 0.0016 'International Tables Vol C Tables 4.2.6.8 and 6.1.1.4'
H H 0.0000 0.0000 'International Tables Vol C Tables 4.2.6.8 and 6.1.1.4'
N N 0.0061 0.0033 'International Tables Vol C Tables 4.2.6.8 and 6.1.1.4'
O O 0.0106 0.0060 'International Tables Vol C Tables 4.2.6.8 and 6.1.1.4'
Si Si 0.0817 0.0704 'International Tables Vol C Tables 4.2.6.8 and 6.1.1.4'

loop_
_geom_angle_atom_site_label_1
_geom_angle_atom_site_label_2
_geom_angle_atom_site_label_3
_geom_angle
O3 Si1 C17 109.03(8)
O3 Si1 C23 107.42(8)
C17 Si1 C23 113.54(9)
O3 Si1 C13 104.40(9)
C17 Si1 C13 108.97(10)
C23 Si1 C13 113.01(10)
C10 O2 C3 113.98(17)
C4 O3 Si1 129.15(12)
C11 O4 C6 113.20(16)
C1 N1 C8 113.25(16)
C1 N1 C9 123.41(19)
C8 N1 C9 123.22(19)
O1 C1 N1 124.64(18)
O1 C1 C2 127.55(19)
N1 C1 C2 107.81(17)
C1 C2 C7 104.48(15)
C1 C2 C3 112.67(15)
C7 C2 C3 116.97(14)
C1 C2 H2 107.4
C7 C2 H2 107.4
C3 C2 H2 107.4
O2 C3 C4 111.78(14)
O2 C3 C2 107.67(14)
C4 C3 C2 111.38(15)
O2 C3 H3 108.6
C4 C3 H3 108.6
C2 C3 H3 108.6
C5 C4 O3 125.72(16)
C5 C4 C3 120.78(16)
O3 C4 C3 113.43(16)
C4 C5 C6 119.18(17)
C4 C5 H5 120.4
C6 C5 H5 120.4
O4 C6 C5 112.61(16)
O4 C6 C7 105.07(15)
C5 C6 C7 108.89(16)
O4 C6 H6 110.0
C5 C6 H6 110.0
C7 C6 H6 110.0
C8 C7 C6 111.27(16)
C8 C7 C2 104.28(15)
C6 C7 C2 112.23(15)
C8 C7 H7 109.6
C6 C7 H7 109.6
C2 C7 H7 109.6
O5 C8 N1 124.28(19)
O5 C8 C7 127.5(2)
N1 C8 C7 108.21(17)
N1 C9 H9A 109.5
N1 C9 H9B 109.5
H9A C9 H9B 109.5
N1 C9 H9C 109.5
H9A C9 H9C 109.5
H9B C9 H9C 109.5
O2 C10 H10A 109.5
O2 C10 H10B 109.5
H10A C10 H10B 109.5
O2 C10 H10C 109.5
H10A C10 H10C 109.5
H10B C10 H10C 109.5
O4 C11 C12 108.1(2)
O4 C11 H11A 110.1
C12 C11 H11A 110.1
O4 C11 H11B 110.1
C12 C11 H11B 110.1
H11A C11 H11B 108.4
C11 C12 H12A 109.5
C11 C12 H12B 109.5
H12A C12 H12B 109.5
C11 C12 H12C 109.5
H12A C12 H12C 109.5
H12B C12 H12C 109.5
C15 C13 C14 110.6(3)
C15 C13 C16 108.7(2)
C14 C13 C16 107.6(2)
C15 C13 Si1 109.53(17)
C14 C13 Si1 111.81(18)
C16 C13 Si1 108.52(16)
C13 C14 H14A 109.5
C13 C14 H14B 109.5
H14A C14 H14B 109.5
C13 C14 H14C 109.5
H14A C14 H14C 109.5
H14B C14 H14C 109.5
C13 C15 H15A 109.5
C13 C15 H15B 109.5
H15A C15 H15B 109.5
C13 C15 H15C 109.5
H15A C15 H15C 109.5
H15B C15 H15C 109.5
C13 C16 H16A 109.5
C13 C16 H16B 109.5
H16A C16 H16B 109.5
C13 C16 H16C 109.5
H16A C16 H16C 109.5
H16B C16 H16C 109.5
C18 C17 C22 116.8(2)
C18 C17 Si1 120.41(15)
C22 C17 Si1 122.37(17)
C19 C18 C17 121.9(2)
C19 C18 H18 119.1
C17 C18 H18 119.1
C20 C19 C18 120.3(2)
C20 C19 H19 119.9
C18 C19 H19 119.9
C19 C20 C21 119.4(2)
C19 C20 H20 120.3
C21 C20 H20 120.3
C22 C21 C20 120.3(3)
C22 C21 H21 119.8
C20 C21 H21 119.8
C21 C22 C17 121.2(2)
C21 C22 H22 119.4
C17 C22 H22 119.4
C24 C23 C28 116.3(2)
C24 C23 Si1 124.19(16)
C28 C23 Si1 119.50(16)
C23 C24 C25 122.0(2)
C23 C24 H24 119.0
C25 C24 H24 119.0
C26 C25 C24 120.1(2)
C26 C25 H25 119.9
C24 C25 H25 119.9
C25 C26 C27 119.7(2)
C25 C26 H26 120.2
C27 C26 H26 120.2
C26 C27 C28 120.5(2)
C26 C27 H27 119.7
C28 C27 H27 119.7
C27 C28 C23 121.3(2)
C27 C28 H28 119.3
C23 C28 H28 119.3

loop_
_geom_bond_atom_site_label_1
_geom_bond_atom_site_label_2
_geom_bond_distance
Si1 O3 1.6638(14)
Si1 C17 1.862(2)
Si1 C23 1.864(2)
Si1 C13 1.881(2)
O1 C1 1.204(2)
O2 C10 1.410(3)
O2 C3 1.417(2)
O3 C4 1.364(2)
O4 C11 1.427(3)
O4 C6 1.431(2)
O5 C8 1.204(3)
N1 C1 1.377(3)
N1 C8 1.381(3)
N1 C9 1.456(3)
C1 C2 1.512(2)
C2 C7 1.529(3)
C2 C3 1.531(2)
C2 H2 0.9800
C3 C4 1.512(2)
C3 H3 0.9800
C4 C5 1.323(3)
C5 C6 1.503(3)
C5 H5 0.9300
C6 C7 1.521(3)
C6 H6 0.9800
C7 C8 1.514(3)
C7 H7 0.9800
C9 H9A 0.9600
C9 H9B 0.9600
C9 H9C 0.9600
C10 H10A 0.9600
C10 H10B 0.9600
C10 H10C 0.9600
C11 C12 1.495(4)
C11 H11A 0.9700
C11 H11B 0.9700
C12 H12A 0.9600
C12 H12B 0.9600
C12 H12C 0.9600
C13 C15 1.520(4)
C13 C14 1.525(4)
C13 C16 1.537(3)
C14 H14A 0.9600
C14 H14B 0.9600
C14 H14C 0.9600
C15 H15A 0.9600
C15 H15B 0.9600
C15 H15C 0.9600
C16 H16A 0.9600
C16 H16B 0.9600
C16 H16C 0.9600
C17 C18 1.381(3)
C17 C22 1.393(3)
C18 C19 1.380(3)
C18 H18 0.9300
C19 C20 1.359(4)
C19 H19 0.9300
C20 C21 1.377(4)
C20 H20 0.9300
C21 C22 1.376(4)
C21 H21 0.9300
C22 H22 0.9300
C23 C24 1.380(3)
C23 C28 1.397(3)
C24 C25 1.387(3)
C24 H24 0.9300
C25 C26 1.353(4)
C25 H25 0.9300
C26 C27 1.366(4)
C26 H26 0.9300
C27 C28 1.378(3)
C27 H27 0.9300
C28 H28 0.9300

loop_
_geom_torsion_atom_site_label_1
_geom_torsion_atom_site_label_2
_geom_torsion_atom_site_label_3
_geom_torsion_atom_site_label_4
_geom_torsion
C17 Si1 O3 C4 80.32(17)
C23 Si1 O3 C4 -43.12(18)
C13 Si1 O3 C4 -163.35(16)
C8 N1 C1 O1 -170.3(2)
C9 N1 C1 O1 5.9(3)
C8 N1 C1 C2 10.2(2)
C9 N1 C1 C2 -173.71(19)
O1 C1 C2 C7 166.4(2)
N1 C1 C2 C7 -14.09(19)
O1 C1 C2 C3 38.4(3)
N1 C1 C2 C3 -142.08(16)
C10 O2 C3 C4 -108.2(2)
C10 O2 C3 C2 129.13(19)
C1 C2 C3 O2 -89.93(18)
C7 C2 C3 O2 148.96(15)
C1 C2 C3 C4 147.19(16)
C7 C2 C3 C4 26.1(2)
Si1 O3 C4 C5 -28.0(3)
Si1 O3 C4 C3 149.01(13)
O2 C3 C4 C5 -157.44(18)
C2 C3 C4 C5 -36.9(2)
O2 C3 C4 O3 25.4(2)
C2 C3 C4 O3 145.92(15)
O3 C4 C5 C6 176.49(17)
C3 C4 C5 C6 -0.3(3)
C11 O4 C6 C5 -67.1(2)
C11 O4 C6 C7 174.53(17)
C4 C5 C6 O4 -69.6(2)
C4 C5 C6 C7 46.5(2)
O4 C6 C7 C8 -48.4(2)
C5 C6 C7 C8 -169.22(16)
O4 C6 C7 C2 68.06(19)
C5 C6 C7 C2 -52.8(2)
C1 C2 C7 C8 12.63(19)
C3 C2 C7 C8 137.95(16)
C1 C2 C7 C6 -107.92(17)
C3 C2 C7 C6 17.4(2)
C1 N1 C8 O5 178.4(2)
C9 N1 C8 O5 2.3(3)
C1 N1 C8 C7 -1.7(2)
C9 N1 C8 C7 -177.78(19)
C6 C7 C8 O5 -66.2(3)
C2 C7 C8 O5 172.6(2)
C6 C7 C8 N1 113.86(18)
C2 C7 C8 N1 -7.3(2)
C6 O4 C11 C12 -179.9(2)
O3 Si1 C13 C15 -59.9(2)
C17 Si1 C13 C15 56.5(2)
C23 Si1 C13 C15 -176.3(2)
O3 Si1 C13 C14 63.1(2)
C17 Si1 C13 C14 179.5(2)
C23 Si1 C13 C14 -53.3(2)
O3 Si1 C13 C16 -178.41(17)
C17 Si1 C13 C16 -62.0(2)
C23 Si1 C13 C16 65.2(2)
O3 Si1 C17 C18 13.83(19)
C23 Si1 C17 C18 133.54(17)
C13 Si1 C17 C18 -99.55(18)
O3 Si1 C17 C22 -173.49(19)
C23 Si1 C17 C22 -53.8(2)
C13 Si1 C17 C22 73.1(2)
C22 C17 C18 C19 -0.6(3)
Si1 C17 C18 C19 172.45(18)
C17 C18 C19 C20 0.9(4)
C18 C19 C20 C21 -0.5(5)
C19 C20 C21 C22 -0.2(5)
C20 C21 C22 C17 0.5(5)
C18 C17 C22 C21 -0.1(4)
Si1 C17 C22 C21 -173.0(2)
O3 Si1 C23 C24 138.09(18)
C17 Si1 C23 C24 17.5(2)
C13 Si1 C23 C24 -107.3(2)
O3 Si1 C23 C28 -41.12(19)
C17 Si1 C23 C28 -161.75(17)
C13 Si1 C23 C28 73.5(2)
C28 C23 C24 C25 -0.3(3)
Si1 C23 C24 C25 -179.55(18)
C23 C24 C25 C26 0.2(4)
C24 C25 C26 C27 0.3(4)
C25 C26 C27 C28 -0.7(4)
C26 C27 C28 C23 0.5(4)
C24 C23 C28 C27 0.0(3)
Si1 C23 C28 C27 179.2(2)
